data_4507970
loop_
_publ_author_name
'Wang, Xiu-Li'
'Luan, Jian'
'Sui, Fang-Fang'
'Lin, Hong-Yan'
'Liu, Guo-Cheng'
'Xu, Chuang'

_publ_section_title
;
 Structural Diversities and Fluorescent and Photocatalytic Properties of a
 Series of CuIICoordination Polymers Constructed from Flexible
 Bis-pyridyl-bis-amide Ligands with Different Spacer Lengths and Different
 Aromatic Carboxylates
;
_journal_issue 8
_journal_name_full 'Crystal Growth &amp; Design'
_journal_page_first 3561
_journal_paper_doi 10.1021/cg400538c
_journal_volume 13
_journal_year 2013
_chemical_formula_sum 'C26 H26 Cu N4 O9'
_chemical_formula_weight 602.05
_chemical_name_systematic
; 
 ? 
;
_space_group_IT_number 13
_symmetry_cell_setting monoclinic
_symmetry_space_group_name_Hall '-P 2yc'
_symmetry_space_group_name_H-M 'P 1 2/c 1'
_atom_sites_solution_hydrogens geom
_atom_sites_solution_primary direct
_atom_sites_solution_secondary difmap
_audit_creation_method SHELXL-97
_cell_angle_alpha 90.00
_cell_angle_beta 127.328(6)
_cell_angle_gamma 90.00
_cell_formula_units_Z 2
_cell_length_a 8.9560(14)
_cell_length_b 12.1840(19)
_cell_length_c 14.2625(16)
_cell_measurement_temperature 296(2)
_cell_measurement_theta_max 25.00
_cell_measurement_theta_min 1.67
_cell_volume 1237.6(3)
_computing_cell_refinement 'SMART (Bruker, 2001)'
_computing_data_collection 'SMART (Bruker, 2001)'
_computing_data_reduction 'SAINT+ (Bruker, 1999)'
_computing_molecular_graphics 'PLATON (Spek, 2003)'
_computing_publication_material 'SHELXTL (1998)'
_computing_structure_refinement 'SHELXL-97 (Sheldrick, 2008)'
_computing_structure_solution 'SHELXS-97 (Sheldrick, 2008)'
_diffrn_ambient_temperature 296(2)
_diffrn_measured_fraction_theta_full 0.998
_diffrn_measured_fraction_theta_max 0.998
_diffrn_measurement_device_type 'CCD area detector'
_diffrn_measurement_method 'phi and omega scans'
_diffrn_radiation_monochromator graphite
_diffrn_radiation_source 'fine-focus sealed tube'
_diffrn_radiation_type MoK\a
_diffrn_radiation_wavelength 0.71073
_diffrn_reflns_av_R_equivalents 0.0439
_diffrn_reflns_av_sigmaI/netI 0.0530
_diffrn_reflns_limit_h_max 10
_diffrn_reflns_limit_h_min -9
_diffrn_reflns_limit_k_max 14
_diffrn_reflns_limit_k_min -14
_diffrn_reflns_limit_l_max 8
_diffrn_reflns_limit_l_min -16
_diffrn_reflns_number 6202
_diffrn_reflns_theta_full 24.98
_diffrn_reflns_theta_max 24.98
_diffrn_reflns_theta_min 1.67
_exptl_absorpt_coefficient_mu 0.948
_exptl_absorpt_correction_T_max 0.884
_exptl_absorpt_correction_T_min 0.867
_exptl_absorpt_correction_type empirical
_exptl_absorpt_process_details SADABS
_exptl_crystal_colour BLUE
_exptl_crystal_density_diffrn 1.616
_exptl_crystal_density_method 'not measured'
_exptl_crystal_description BLOCK
_exptl_crystal_F_000 622
_exptl_crystal_size_max 0.15
_exptl_crystal_size_mid 0.14
_exptl_crystal_size_min 0.13
_refine_diff_density_max 1.101
_refine_diff_density_min -0.976
_refine_diff_density_rms 0.148
_refine_ls_extinction_method none
_refine_ls_goodness_of_fit_ref 1.064
_refine_ls_hydrogen_treatment constr
_refine_ls_matrix_type full
_refine_ls_number_parameters 200
_refine_ls_number_reflns 2183
_refine_ls_number_restraints 8
_refine_ls_restrained_S_all 1.062
_refine_ls_R_factor_all 0.1219
_refine_ls_R_factor_gt 0.0918
_refine_ls_shift/su_max 0.000
_refine_ls_shift/su_mean 0.000
_refine_ls_structure_factor_coef Fsqd
_refine_ls_weighting_details 'calc w=1/[\s^2^(Fo^2^)+(0.1965P)^2^+0.3375P] where P=(Fo^2^+2Fc^2^)/3'
_refine_ls_weighting_scheme calc
_refine_ls_wR_factor_gt 0.2518
_refine_ls_wR_factor_ref 0.2778
_reflns_number_gt 1562
_reflns_number_total 2183
_reflns_threshold_expression >2sigma(I)
_cod_data_source_file cg400538c_si_002.cif
_cod_data_source_block 11
_cod_depositor_comments
;
The following automatic conversions were performed:

'_symmetry_cell_setting' value 'Monoclinic' changed to 'monoclinic'
according to /home/saulius/struct/CIF-dictionaries/cif_core.dic
dictionary named 'cif_core.dic' version 2.4.2 from 2011-04-26.

Automatic conversion script
Id: cif_fix_values 1891 2012-01-12 08:04:46Z andrius 
;
_cod_original_sg_symbol_H-M 'P 2/c'
_cod_database_code 4507970

loop_
_symmetry_equiv_pos_as_xyz
'x, y, z'
'-x, y, -z+1/2'
'-x, -y, -z'
'x, -y, z-1/2'

loop_
_atom_site_label
_atom_site_type_symbol
_atom_site_fract_x
_atom_site_fract_y
_atom_site_fract_z
_atom_site_U_iso_or_equiv
_atom_site_adp_type
_atom_site_occupancy
_atom_site_symmetry_multiplicity
_atom_site_calc_flag
_atom_site_refinement_flags
_atom_site_disorder_group
Cu1 Cu 0.5000 0.83880(9) 0.2500 0.0414(5) Uani 1 2 d S .
O1 O 0.3981(8) 0.7217(4) 0.1295(5) 0.0611(14) Uani 1 1 d . .
O2 O 0.6749(9) 0.7542(5) 0.1773(6) 0.0705(16) Uani 1 1 d . .
O3 O 0.2078(12) 1.1624(5) 0.2871(6) 0.099(3) Uani 1 1 d . .
O1W O 0.0434(14) 0.6056(9) 0.0597(8) 0.133(3) Uani 1 1 d . .
O2W O 0.0000 0.6276(15) 0.2500 0.157(5) Uani 1 2 d SU .
N1 N 0.3433(8) 0.9539(5) 0.1271(5) 0.0457(13) Uani 1 1 d . .
N2 N 0.0891(11) 1.2042(6) 0.1008(6) 0.070(2) Uani 1 1 d . .
H2A H 0.0228 1.2519 0.0458 0.084 Uiso 1 1 calc R .
C1 C 0.5284(13) 0.6978(6) 0.1263(7) 0.055(2) Uani 1 1 d . .
C2 C 0.5120(13) 0.5941(6) 0.0602(6) 0.058(2) Uani 1 1 d . .
C3 C 0.4807(14) 0.4951(8) 0.0894(9) 0.057(3) Uani 0.793(14) 1 d P 1
C3' C 0.315(5) 0.525(3) 0.009(4) 0.057(3) Uani 0.207(14) 1 d P 2
C4 C 0.5380(16) 0.5973(8) -0.0248(12) 0.096(4) Uani 1 1 d U .
C5 C 0.489(3) 0.4856(17) 0.1969(17) 0.083(6) Uani 0.50 1 d P .
C6 C 0.535(3) 0.7056(16) -0.0798(18) 0.168(7) Uani 1 1 d U .
C7 C 0.5000 0.3838(19) 0.2500 0.132(7) Uani 1 2 d SU .
C8 C 0.541(4) 0.2806(18) 0.3233(19) 0.214(12) Uani 1 1 d U .
C9 C 0.3082(11) 0.9545(7) 0.0212(6) 0.0579(19) Uani 1 1 d . .
H9A H 0.3533 0.8971 0.0017 0.070 Uiso 1 1 calc R .
C10 C 0.2095(13) 1.0360(8) -0.0582(7) 0.073(2) Uani 1 1 d . .
H10A H 0.1926 1.0356 -0.1293 0.087 Uiso 1 1 calc R .
C11 C 0.1336(14) 1.1198(8) -0.0334(7) 0.075(3) Uani 1 1 d . .
H11A H 0.0642 1.1757 -0.0876 0.090 Uiso 1 1 calc R .
C12 C 0.1642(12) 1.1183(7) 0.0757(6) 0.062(2) Uani 1 1 d . .
C13 C 0.2682(10) 1.0346(6) 0.1532(6) 0.0509(18) Uani 1 1 d . .
H13A H 0.2880 1.0328 0.2251 0.061 Uiso 1 1 calc R .
C14 C 0.1098(11) 1.2207(6) 0.2029(6) 0.0536(18) Uani 1 1 d . .
C15 C 0.0062(12) 1.3218(6) 0.2006(8) 0.061(2) Uani 1 1 d . .
H15A H -0.0432 1.3767 0.1439 0.073 Uiso 1 1 calc R .
H1WB H 0.1128 0.5734 0.0464 0.073 Uiso 1 1 d R .
H1WA H 0.0274 0.6048 0.1128 0.073 Uiso 1 1 d R .
H2WA H 0.1080 0.6566 0.2806 0.073 Uiso 0.50 1 d PR .

loop_
_atom_site_aniso_label
_atom_site_aniso_U_11
_atom_site_aniso_U_22
_atom_site_aniso_U_33
_atom_site_aniso_U_23
_atom_site_aniso_U_13
_atom_site_aniso_U_12
Cu1 0.0568(8) 0.0328(7) 0.0378(7) 0.000 0.0303(6) 0.000
O1 0.080(4) 0.055(3) 0.061(3) -0.011(3) 0.050(3) -0.006(3)
O2 0.094(4) 0.053(3) 0.084(4) -0.021(3) 0.064(4) -0.005(3)
O3 0.170(7) 0.086(5) 0.067(4) 0.047(3) 0.085(5) 0.078(5)
O1W 0.135(7) 0.149(8) 0.123(7) 0.025(7) 0.082(7) 0.049(7)
O2W 0.157(5) 0.157(5) 0.158(5) 0.000 0.095(3) 0.000
N1 0.057(3) 0.043(3) 0.040(3) -0.003(2) 0.031(3) 0.001(3)
N2 0.094(5) 0.078(5) 0.049(4) 0.033(3) 0.050(4) 0.052(4)
C1 0.090(6) 0.034(4) 0.049(4) -0.011(3) 0.046(4) -0.011(4)
C2 0.100(6) 0.035(4) 0.044(4) 0.002(3) 0.046(4) 0.008(4)
C3 0.064(5) 0.050(5) 0.079(7) -0.015(5) 0.054(5) -0.002(4)
C3' 0.064(5) 0.050(5) 0.079(7) -0.015(5) 0.054(5) -0.002(4)
C4 0.111(8) 0.066(6) 0.161(11) -0.049(6) 0.109(9) -0.029(5)
C5 0.072(11) 0.091(14) 0.078(12) 0.017(11) 0.041(11) -0.007(10)
C6 0.196(18) 0.123(12) 0.192(19) 0.004(12) 0.122(17) -0.031(13)
C7 0.19(2) 0.115(14) 0.18(2) 0.000 0.16(2) 0.000
C8 0.32(3) 0.21(2) 0.18(2) 0.084(17) 0.19(2) 0.09(2)
C9 0.077(5) 0.060(5) 0.044(4) 0.002(3) 0.041(4) 0.009(4)
C10 0.103(7) 0.082(6) 0.048(4) 0.010(4) 0.053(5) 0.020(5)
C11 0.105(7) 0.076(6) 0.045(4) 0.028(4) 0.046(5) 0.038(5)
C12 0.082(5) 0.071(5) 0.044(4) 0.024(4) 0.044(4) 0.031(4)
C13 0.071(5) 0.049(4) 0.038(4) 0.009(3) 0.036(4) 0.013(3)
C14 0.075(5) 0.048(4) 0.056(4) 0.013(3) 0.050(4) 0.012(4)
C15 0.080(5) 0.049(4) 0.084(6) 0.020(4) 0.065(5) 0.019(4)

loop_
_atom_type_symbol
_atom_type_description
_atom_type_scat_dispersion_real
_atom_type_scat_dispersion_imag
_atom_type_scat_source
C C 0.0033 0.0016 'International Tables Vol C Tables 4.2.6.8 and 6.1.1.4'
H H 0.0000 0.0000 'International Tables Vol C Tables 4.2.6.8 and 6.1.1.4'
Cu Cu 0.3201 1.2651 'International Tables Vol C Tables 4.2.6.8 and 6.1.1.4'
N N 0.0061 0.0033 'International Tables Vol C Tables 4.2.6.8 and 6.1.1.4'
O O 0.0106 0.0060 'International Tables Vol C Tables 4.2.6.8 and 6.1.1.4'

loop_
_geom_angle_atom_site_label_1
_geom_angle_atom_site_label_2
_geom_angle_atom_site_label_3
_geom_angle
_geom_angle_site_symmetry_1
_geom_angle_site_symmetry_3
O1 Cu1 O1 87.7(3) 2_655 .
O1 Cu1 N1 92.0(2) 2_655 2_655
O1 Cu1 N1 166.4(2) . 2_655
O1 Cu1 N1 166.4(2) 2_655 .
O1 Cu1 N1 92.0(2) . .
N1 Cu1 N1 91.3(3) 2_655 .
C1 O1 Cu1 104.7(5) . .
H1WB O1W H1WA 137.3 . .
C9 N1 C13 119.0(6) . .
C9 N1 Cu1 123.3(5) . .
C13 N1 Cu1 117.7(4) . .
C14 N2 C12 127.2(6) . .
C14 N2 H2A 116.4 . .
C12 N2 H2A 116.4 . .
O1 C1 O2 122.1(7) . .
O1 C1 C2 118.7(7) . .
O2 C1 C2 119.2(8) . .
C3 C2 C4 118.3(8) . .
C3 C2 C1 120.3(7) . .
C4 C2 C1 121.3(7) . .
C3 C2 C3' 47.7(15) . .
C4 C2 C3' 109.2(15) . .
C1 C2 C3' 111.6(13) . .
C2 C3 C4 118.5(9) . 3_665
C2 C3 C5 119.4(11) . .
C4 C3 C5 121.7(12) 3_665 .
C2 C3' C4 82.6(15) . 3_665
C2 C4 C3 123.0(9) . 3_665
C2 C4 C6 121.5(11) . .
C3 C4 C6 113.4(12) 3_665 .
C2 C4 C3' 110.5(15) . 3_665
C3 C4 C3' 41.3(13) 3_665 3_665
C6 C4 C3' 121.9(16) . 3_665
C5 C5 C7 60.4(10) 2_655 .
C5 C5 C3 174.2(16) 2_655 .
C7 C5 C3 124.0(16) . .
C8 C6 C4 127.1(19) 4_565 .
C5 C7 C5 59.2(19) 2_655 .
C5 C7 C8 116.1(12) 2_655 .
C5 C7 C8 171.2(14) . .
C5 C7 C8 171.2(14) 2_655 2_655
C5 C7 C8 116.1(12) . 2_655
C8 C7 C8 69.6(19) . 2_655
C6 C8 C7 115.5(17) 4_566 .
C6 C8 C8 158(3) 4_566 2_655
C7 C8 C8 55.2(10) . 2_655
N1 C9 C10 122.2(7) . .
N1 C9 H9A 118.9 . .
C10 C9 H9A 118.9 . .
C9 C10 C11 120.0(7) . .
C9 C10 H10A 120.0 . .
C11 C10 H10A 120.0 . .
C10 C11 C12 118.4(7) . .
C10 C11 H11A 120.8 . .
C12 C11 H11A 120.8 . .
C13 C12 N2 123.1(6) . .
C13 C12 C11 118.9(7) . .
N2 C12 C11 118.0(7) . .
N1 C13 C12 121.5(6) . .
N1 C13 H13A 119.2 . .
C12 C13 H13A 119.2 . .
O3 C14 N2 121.6(7) . .
O3 C14 C15 124.3(7) . .
N2 C14 C15 114.0(6) . .
C15 C15 C14 112.0(6) 2 .
C15 C15 H15A 124.0 2 .
C14 C15 H15A 124.0 . .

loop_
_geom_bond_atom_site_label_1
_geom_bond_atom_site_label_2
_geom_bond_distance
_geom_bond_site_symmetry_2
Cu1 O1 1.980(5) 2_655
Cu1 O1 1.980(5) .
Cu1 N1 2.006(6) 2_655
Cu1 N1 2.006(6) .
O1 C1 1.231(10) .
O2 C1 1.252(10) .
O3 C14 1.199(9) .
O1W H1WB 0.8488 .
O1W H1WA 0.8512 .
O2W H2WA 0.8598 .
N1 C9 1.344(9) .
N1 C13 1.364(9) .
N2 C14 1.367(9) .
N2 C12 1.403(10) .
N2 H2A 0.8600 .
C1 C2 1.528(10) .
C2 C3 1.360(12) .
C2 C4 1.366(13) .
C2 C3' 1.67(4) .
C3 C4 1.399(13) 3_665
C3 C5 1.49(2) .
C3' C4 1.91(4) 3_665
C4 C3 1.399(13) 3_665
C4 C6 1.53(2) .
C4 C3' 1.91(4) 3_665
C5 C5 1.41(4) 2_655
C5 C7 1.43(2) .
C6 C8 1.42(2) 4_565
C7 C5 1.43(2) 2_655
C7 C8 1.53(2) .
C7 C8 1.53(2) 2_655
C8 C6 1.42(2) 4_566
C8 C8 1.75(4) 2_655
C9 C10 1.354(11) .
C9 H9A 0.9300 .
C10 C11 1.386(12) .
C10 H10A 0.9300 .
C11 C12 1.408(10) .
C11 H11A 0.9300 .
C12 C13 1.370(10) .
C13 H13A 0.9300 .
C14 C15 1.531(10) .
C15 C15 1.478(16) 2
C15 H15A 0.9300 .
